data_1518535
loop_
_publ_author_name
'Luo, Jiangshui'
'Jensen, Annemette H.'
'Brooks, Neil R.'
'Sniekers, Jeroen'
'Knipper, Martin'
'Aili, David'
'Li, Qingfeng'
'Vanroy, Bram'
'W\"ubbenhorst, Michael'
'Yan, Feng'
'Van Meervelt, Luc'
'Shao, Zhigang'
'Fang, Jianhua'
'Luo, Zheng-Hong'
'De Vos, Dirk E.'
'Binnemans, Koen'
'Fransaer, Jan'

_publ_section_title
;
 1,2,4-Triazolium perfluorobutanesulfonate as an archetypal pure protic
 organic ionic plastic crystal electrolyte for all-solid-state fuel cells
;
_journal_issue 4
_journal_name_full 'Energy Environ. Sci.'
_journal_page_first 1276
_journal_paper_doi 10.1039/C4EE02280G
_journal_volume 8
_journal_year 2015
_chemical_formula_moiety 'C2 H4 N3, C4 F9 O3 S'
_chemical_formula_sum 'C6 H4 F9 N3 O3 S'
_chemical_formula_weight 369.18
_chemical_name_common '1,2,4-Triazolium perfluorobutanesulfonate'
_chemical_name_systematic
;
1,2,4-Triazolium perfluorobutanesulfonate
;
_space_group_crystal_system monoclinic
_space_group_IT_number 14
_space_group_name_Hall '-P 2yn'
_space_group_name_H-M_alt 'P 1 21/n 1'
_symmetry_space_group_name_Hall '-P 2yn'
_symmetry_space_group_name_H-M 'P 1 21/n 1'
_atom_sites_solution_hydrogens geom
_atom_sites_solution_primary direct
_atom_sites_solution_secondary difmap
_audit_creation_date 2014-05-21
_audit_creation_method
;
Olex2 1.2-alpha
(compiled 2014.03.20 svn.r2914 for OlexSys, GUI svn.r4816)
;
_audit_update_record
;
2014-07-09 deposited with the CCDC.
2015-01-07 downloaded from the CCDC.
;
_cell_angle_alpha 90.00
_cell_angle_beta 93.950(5)
_cell_angle_gamma 90.00
_cell_formula_units_Z 4
_cell_length_a 5.3510(3)
_cell_length_b 8.2492(5)
_cell_length_c 30.2383(18)
_cell_measurement_reflns_used 2582
_cell_measurement_temperature 300(2)
_cell_measurement_theta_max 28.7680
_cell_measurement_theta_min 3.6570
_cell_volume 1331.59(14)
_computing_cell_refinement
;
CrysAlisPro, Agilent Technologies,
Version 1.171.36.28 (release 01-02-2013 CrysAlis171 .NET)
(compiled Feb  1 2013,16:14:44)
;
_computing_data_collection
;
CrysAlisPro, Agilent Technologies,
Version 1.171.36.28 (release 01-02-2013 CrysAlis171 .NET)
(compiled Feb  1 2013,16:14:44)
;
_computing_data_reduction
;
CrysAlisPro, Agilent Technologies,
Version 1.171.36.28 (release 01-02-2013 CrysAlis171 .NET)
(compiled Feb  1 2013,16:14:44)
;
_computing_molecular_graphics 'Olex2 (Dolomanov et al., 2009)'
_computing_publication_material 'Olex2 (Dolomanov et al., 2009)'
_computing_structure_refinement 'XL (Sheldrick, 2008)'
_computing_structure_solution 'SHELXS-97 (Sheldrick, 2008)'
_diffrn_ambient_temperature 300(2)
_diffrn_detector_area_resol_mean 15.9631
_diffrn_measured_fraction_theta_full 0.998
_diffrn_measured_fraction_theta_max 0.850
_diffrn_measurement_device_type 'SuperNova, Single source at offset, Eos'
_diffrn_measurement_method '\w scans'
_diffrn_orient_matrix_UB_11 -0.0981307000
_diffrn_orient_matrix_UB_12 -0.0195532000
_diffrn_orient_matrix_UB_13 -0.0160859000
_diffrn_orient_matrix_UB_21 0.0690984000
_diffrn_orient_matrix_UB_22 0.0349919000
_diffrn_orient_matrix_UB_23 -0.0167613000
_diffrn_orient_matrix_UB_31 0.0569669000
_diffrn_orient_matrix_UB_32 -0.0761151000
_diffrn_orient_matrix_UB_33 -0.0035815000
_diffrn_radiation_monochromator mirror
_diffrn_radiation_type MoK\a
_diffrn_radiation_wavelength 0.71073
_diffrn_reflns_av_R_equivalents 0.0208
_diffrn_reflns_av_unetI/netI 0.0307
_diffrn_reflns_limit_h_max 6
_diffrn_reflns_limit_h_min -7
_diffrn_reflns_limit_k_max 10
_diffrn_reflns_limit_k_min -6
_diffrn_reflns_limit_l_max 39
_diffrn_reflns_limit_l_min -40
_diffrn_reflns_number 6146
_diffrn_reflns_theta_full 26.00
_diffrn_reflns_theta_max 29.14
_diffrn_reflns_theta_min 2.81
_diffrn_source 'SuperNova (Mo) X-ray Source'
_exptl_absorpt_coefficient_mu 0.367
_exptl_absorpt_correction_T_max 1.000
_exptl_absorpt_correction_T_min 0.841
_exptl_absorpt_correction_type multi-scan
_exptl_absorpt_process_details
;
CrysAlisPro, Agilent Technologies,
Version 1.171.36.28 (release 01-02-2013 CrysAlis171 .NET)
(compiled Feb  1 2013,16:14:44)
Empirical absorption correction using spherical harmonics,
 implemented in SCALE3 ABSPACK scaling algorithm.
;
_exptl_crystal_colour colourless
_exptl_crystal_density_diffrn 1.842
_exptl_crystal_density_method 'not measured'
_exptl_crystal_description plate
_exptl_crystal_F_000 728
_exptl_crystal_size_max 0.44
_exptl_crystal_size_mid 0.30
_exptl_crystal_size_min 0.06
_refine_diff_density_max 0.824
_refine_diff_density_min -0.573
_refine_diff_density_rms 0.095
_refine_ls_extinction_method none
_refine_ls_goodness_of_fit_ref 1.142
_refine_ls_hydrogen_treatment mixed
_refine_ls_matrix_type full
_refine_ls_number_parameters 207
_refine_ls_number_reflns 3066
_refine_ls_number_restraints 2
_refine_ls_restrained_S_all 1.141
_refine_ls_R_factor_all 0.1009
_refine_ls_R_factor_gt 0.0906
_refine_ls_shift/su_max 0.000
_refine_ls_shift/su_mean 0.000
_refine_ls_structure_factor_coef Fsqd
_refine_ls_weighting_details 'calc w=1/[\s^2^(Fo^2^)+(0.0874P)^2^+4.1767P] where P=(Fo^2^+2Fc^2^)/3'
_refine_ls_weighting_scheme calc
_refine_ls_wR_factor_gt 0.2334
_refine_ls_wR_factor_ref 0.2404
_reflns_number_gt 2637
_reflns_number_total 3066
_reflns_threshold_expression >2sigma(I)
_cod_data_source_file c4ee02280g3.cif
_cod_data_source_block kb2022-300
_cod_depositor_comments 'Adding full bibliography for 1518534--1518535.cif.'
_cod_original_cell_volume 1331.59(13)
_cod_database_code 1518535
_chemical_oxdiff_formula 'N3 C2 H4 C4 F9 S O3'
_reflns_odcompleteness_completeness 99.80
_reflns_odcompleteness_iscentric 1
_reflns_odcompleteness_theta 26.32
_olex2_refinement_description
;
1. Fixed Uiso
 At 1.2 times of:
  All C(H) groups
2. Restrained distances
 N1-H1
 0.86 with sigma of 0.01
 N4-H4
 0.86 with sigma of 0.01
3.a Aromatic/amide H refined with riding coordinates:
 C3(H3), C5(H5)
;

loop_
_space_group_symop_id
_space_group_symop_operation_xyz
1 'x, y, z'
2 '-x+1/2, y+1/2, -z+1/2'
3 '-x, -y, -z'
4 'x-1/2, -y-1/2, z-1/2'

loop_
_atom_site_label
_atom_site_type_symbol
_atom_site_fract_x
_atom_site_fract_y
_atom_site_fract_z
_atom_site_U_iso_or_equiv
_atom_site_adp_type
_atom_site_occupancy
_atom_site_calc_flag
_atom_site_refinement_flags_posn
N1 N 0.3138(7) 1.1016(4) 0.19970(14) 0.0379(8) Uani 1 d D
H1 H 0.375(11) 1.198(3) 0.200(2) 0.07(2) Uiso 1 d D
N2 N 0.4562(7) 0.9727(5) 0.19044(16) 0.0477(10) Uani 1 d .
C3 C 0.3043(9) 0.8510(6) 0.19318(19) 0.0475(12) Uani 1 d .
H3 H 0.3486 0.7438 0.1884 0.057 Uiso 1 calc R
N4 N 0.0773(7) 0.8978(5) 0.20367(14) 0.0394(9) Uani 1 d D
H4 H -0.050(8) 0.838(6) 0.208(2) 0.069(19) Uiso 1 d D
C5 C 0.0867(8) 1.0571(5) 0.20792(17) 0.0387(10) Uani 1 d .
H5 H -0.0430 1.1247 0.2153 0.046 Uiso 1 calc R
S6 S 0.84088(17) 0.47481(12) 0.19192(4) 0.0316(3) Uani 1 d .
O7 O 1.1046(6) 0.4460(4) 0.19773(12) 0.0459(8) Uani 1 d .
O8 O 0.6858(5) 0.3416(4) 0.20452(12) 0.0416(8) Uani 1 d .
O9 O 0.7631(6) 0.6291(4) 0.20806(11) 0.0403(8) Uani 1 d .
C10 C 0.7739(9) 0.4947(6) 0.13169(18) 0.0475(11) Uani 1 d .
F11 F 0.5400(7) 0.5517(5) 0.12472(13) 0.0822(13) Uani 1 d .
F12 F 0.9292(9) 0.6078(5) 0.11772(13) 0.0871(13) Uani 1 d .
C13 C 0.7979(13) 0.3389(9) 0.1046(2) 0.0675(16) Uani 1 d .
F14 F 0.5951(12) 0.2452(7) 0.11254(19) 0.130(2) Uani 1 d .
F15 F 0.9968(11) 0.2579(7) 0.11888(16) 0.130(2) Uani 1 d .
C16 C 0.785(2) 0.3578(15) 0.0551(3) 0.109(3) Uani 1 d .
F17 F 0.6444(17) 0.4702(10) 0.04127(18) 0.174(4) Uani 1 d .
F18 F 1.0256(17) 0.4164(12) 0.0471(2) 0.175(3) Uani 1 d .
C19 C 0.784(5) 0.206(3) 0.0276(5) 0.178(7) Uani 1 d .
F20 F 0.536(3) 0.1677(18) 0.0260(4) 0.269(7) Uani 1 d .
F21 F 0.891(3) 0.0900(14) 0.0416(3) 0.246(7) Uani 1 d .
F22 F 0.796(2) 0.2343(14) -0.0138(2) 0.233(5) Uani 1 d .

loop_
_atom_site_aniso_label
_atom_site_aniso_U_11
_atom_site_aniso_U_22
_atom_site_aniso_U_33
_atom_site_aniso_U_23
_atom_site_aniso_U_13
_atom_site_aniso_U_12
N1 0.0307(18) 0.0228(17) 0.060(2) -0.0010(16) 0.0028(16) -0.0071(15)
N2 0.0258(17) 0.039(2) 0.079(3) -0.004(2) 0.0101(18) 0.0010(17)
C3 0.039(2) 0.025(2) 0.079(3) -0.006(2) 0.009(2) 0.0034(19)
N4 0.0251(17) 0.0278(18) 0.066(2) 0.0025(17) 0.0068(16) -0.0037(15)
C5 0.030(2) 0.023(2) 0.064(3) 0.0012(18) 0.0059(18) 0.0039(16)
S6 0.0239(5) 0.0202(5) 0.0510(6) -0.0010(4) 0.0049(4) -0.0011(4)
O7 0.0251(14) 0.048(2) 0.064(2) -0.0032(16) 0.0032(13) 0.0027(14)
O8 0.0278(15) 0.0279(15) 0.069(2) 0.0033(14) 0.0071(13) -0.0086(12)
O9 0.0323(15) 0.0235(14) 0.066(2) -0.0053(13) 0.0066(14) 0.0029(12)
C10 0.044(2) 0.043(3) 0.056(3) 0.003(2) 0.003(2) 0.003(2)
F11 0.069(2) 0.102(3) 0.073(2) -0.003(2) -0.0145(18) 0.044(2)
F12 0.117(3) 0.079(3) 0.067(2) 0.017(2) 0.016(2) -0.034(2)
C13 0.067(4) 0.073(4) 0.061(3) -0.014(3) -0.002(3) 0.005(3)
F14 0.173(6) 0.103(4) 0.119(4) -0.042(3) 0.042(4) -0.075(4)
F15 0.154(5) 0.141(5) 0.089(3) -0.047(3) -0.032(3) 0.100(4)
C16 0.122(8) 0.143(9) 0.061(4) -0.018(5) 0.000(5) 0.032(7)
F17 0.253(9) 0.191(7) 0.071(3) -0.005(4) -0.039(4) 0.106(7)
F18 0.185(7) 0.242(9) 0.103(4) -0.003(5) 0.050(5) -0.029(7)
C19 0.226(19) 0.210(18) 0.095(9) -0.091(11) -0.014(10) 0.003(16)
F20 0.293(14) 0.310(16) 0.200(10) -0.152(10) -0.017(10) -0.080(13)
F21 0.401(19) 0.198(9) 0.131(7) -0.087(7) -0.034(8) 0.155(11)
F22 0.336(13) 0.286(12) 0.076(4) -0.066(6) 0.009(5) 0.065(10)

loop_
_atom_type_symbol
_atom_type_description
_atom_type_scat_dispersion_real
_atom_type_scat_dispersion_imag
_atom_type_scat_source
C C 0.0033 0.0016 'International Tables Vol C Tables 4.2.6.8 and 6.1.1.4'
H H 0.0000 0.0000 'International Tables Vol C Tables 4.2.6.8 and 6.1.1.4'
F F 0.0171 0.0103 'International Tables Vol C Tables 4.2.6.8 and 6.1.1.4'
N N 0.0061 0.0033 'International Tables Vol C Tables 4.2.6.8 and 6.1.1.4'
O O 0.0106 0.0060 'International Tables Vol C Tables 4.2.6.8 and 6.1.1.4'
S S 0.1246 0.1234 'International Tables Vol C Tables 4.2.6.8 and 6.1.1.4'

loop_
_geom_angle_atom_site_label_1
_geom_angle_atom_site_label_2
_geom_angle_atom_site_label_3
_geom_angle
C5 N1 N2 111.3(4)
C3 N2 N1 103.4(3)
N2 C3 N4 112.1(4)
C5 N4 C3 106.4(4)
N1 C5 N4 106.9(4)
O7 S6 O8 114.9(2)
O7 S6 O9 114.4(2)
O7 S6 C10 105.1(2)
O8 S6 C10 104.6(2)
O9 S6 O8 113.56(19)
O9 S6 C10 102.5(2)
F11 C10 S6 107.7(3)
F11 C10 C13 108.8(5)
F12 C10 S6 107.0(4)
F12 C10 F11 107.4(5)
F12 C10 C13 109.8(5)
C13 C10 S6 115.9(4)
F14 C13 C10 106.5(5)
F14 C13 C16 104.5(7)
F15 C13 C10 110.4(5)
F15 C13 F14 107.0(7)
F15 C13 C16 111.4(7)
C16 C13 C10 116.4(7)
F17 C16 C13 113.4(8)
F17 C16 F18 102.9(11)
F17 C16 C19 117.1(12)
F18 C16 C13 103.0(7)
F18 C16 C19 99.0(11)
C19 C16 C13 117.6(12)
F20 C19 C16 100.3(15)
F21 C19 C16 119.7(14)
F21 C19 F20 106(2)
F21 C19 F22 116.2(17)
F22 C19 C16 113.1(17)
F22 C19 F20 97.0(15)

loop_
_geom_bond_atom_site_label_1
_geom_bond_atom_site_label_2
_geom_bond_distance
N1 N2 1.348(5)
N1 C5 1.309(5)
N2 C3 1.298(6)
C3 N4 1.333(6)
N4 C5 1.321(5)
S6 O7 1.430(3)
S6 O8 1.444(3)
S6 O9 1.435(3)
S6 C10 1.839(5)
C10 F11 1.340(6)
C10 F12 1.337(6)
C10 C13 1.534(8)
C13 F14 1.367(8)
C13 F15 1.305(8)
C13 C16 1.502(10)
C16 F17 1.247(11)
C16 F18 1.413(12)
C16 C19 1.501(17)
C19 F20 1.36(2)
C19 F21 1.18(2)
C19 F22 1.280(17)

loop_
_geom_hbond_atom_site_label_D
_geom_hbond_atom_site_label_H
_geom_hbond_atom_site_label_A
_geom_hbond_distance_DH
_geom_hbond_distance_HA
_geom_hbond_distance_DA
_geom_hbond_angle_DHA
_geom_hbond_site_symmetry_A
N1 H1 O7 0.859(10) 2.51(6) 3.053(5) 122(5) 1_465
N1 H1 O8 0.859(10) 2.04(4) 2.805(4) 148(6) 1_565
N4 H4 O9 0.859(10) 1.99(3) 2.791(5) 154(6) 1_455

loop_
_geom_torsion_atom_site_label_1
_geom_torsion_atom_site_label_2
_geom_torsion_atom_site_label_3
_geom_torsion_atom_site_label_4
_geom_torsion
N1 N2 C3 N4 -0.1(6)
N2 N1 C5 N4 -0.6(6)
N2 C3 N4 C5 -0.2(6)
C3 N4 C5 N1 0.5(6)
C5 N1 N2 C3 0.5(6)
S6 C10 C13 F14 73.5(6)
S6 C10 C13 F15 -42.2(7)
S6 C10 C13 C16 -170.5(6)
O7 S6 C10 F11 -168.6(4)
O7 S6 C10 F12 -53.4(4)
O7 S6 C10 C13 69.4(5)
O8 S6 C10 F11 70.0(4)
O8 S6 C10 F12 -174.8(3)
O8 S6 C10 C13 -52.0(5)
O9 S6 C10 F11 -48.8(4)
O9 S6 C10 F12 66.4(4)
O9 S6 C10 C13 -170.8(4)
C10 C13 C16 F17 -32.6(13)
C10 C13 C16 F18 77.8(9)
C10 C13 C16 C19 -174.6(12)
F11 C10 C13 F14 -47.9(7)
F11 C10 C13 F15 -163.6(6)
F11 C10 C13 C16 68.1(8)
F12 C10 C13 F14 -165.2(5)
F12 C10 C13 F15 79.1(7)
F12 C10 C13 C16 -49.2(8)
C13 C16 C19 F20 84.0(17)
C13 C16 C19 F21 -31(3)
C13 C16 C19 F22 -173.7(14)
F14 C13 C16 F17 84.4(11)
F14 C13 C16 F18 -165.1(8)
F14 C13 C16 C19 -57.5(14)
F15 C13 C16 F17 -160.4(9)
F15 C13 C16 F18 -50.0(10)
F15 C13 C16 C19 57.6(15)
F17 C16 C19 F20 -56.6(18)
F17 C16 C19 F21 -171(2)
F17 C16 C19 F22 46(2)
F18 C16 C19 F20 -166.2(13)
F18 C16 C19 F21 79(2)
F18 C16 C19 F22 -63.9(19)
